data_8107548
loop_
_publ_author_name
'Zhu, Xiaoming'
'Jin, Hongsheng'

_publ_section_title
;
 The crystal structure of 2-(2-fluorophenyl)naphtho[2,1-d]thiazole,
 C17H10FNS
;
_journal_issue 4
_journal_name_full 'Zeitschrift f\"ur Kristallographie - New Crystal Structures'
_journal_page_first 745
_journal_page_last 746
_journal_paper_doi 10.1515/ncrs-2023-0183
_journal_volume 238
_journal_year 2023
_chemical_formula_sum 'C17 H10 F N S'
_chemical_formula_weight 279.32
_space_group_crystal_system monoclinic
_space_group_IT_number 14
_space_group_name_Hall '-P 2yn'
_space_group_name_H-M_alt 'P 1 21/n 1'
_atom_sites_solution_hydrogens geom
_cell_angle_alpha 90
_cell_angle_beta 95.794(2)
_cell_angle_gamma 90
_cell_formula_units_Z 4
_cell_length_a 6.1859(2)
_cell_length_b 10.7071(2)
_cell_length_c 19.4475(4)
_cell_measurement_reflns_used 4826
_cell_measurement_temperature 296(2)
_cell_measurement_theta_max 72.4770
_cell_measurement_theta_min 4.1520
_cell_volume 1281.49(5)
_computing_cell_refinement 'CrysAlisPro 1.171.38.46 [1]'
_computing_data_collection 'CrysAlisPro 1.171.38.46 [1]'
_computing_data_reduction 'CrysAlisPro 1.171.38.46 [1]'
_computing_molecular_graphics 'ORTEP-3 for Windows [4]'
_computing_publication_material 'SHELXL-2018/3 [3]'
_computing_structure_refinement 'SHELXL-2018/3 (Sheldrick, 2018) [3]'
_computing_structure_solution 'SHELXT 2018/2 (Sheldrick, 2018) [2]'
_diffrn_ambient_temperature 296(2)
_diffrn_measured_fraction_theta_full 0.998
_diffrn_measured_fraction_theta_max 0.998
_diffrn_measurement_device_type 'SuperNova, Dual, Cu at zero, EosS2'
_diffrn_measurement_method '\w scans'
_diffrn_radiation_type CuK\a
_diffrn_radiation_wavelength 1.54184
_diffrn_reflns_av_R_equivalents 0.0277
_diffrn_reflns_av_unetI/netI 0.0251
_diffrn_reflns_Laue_measured_fraction_full 0.998
_diffrn_reflns_Laue_measured_fraction_max 0.998
_diffrn_reflns_limit_h_max 7
_diffrn_reflns_limit_h_min -6
_diffrn_reflns_limit_k_max 12
_diffrn_reflns_limit_k_min -8
_diffrn_reflns_limit_l_max 23
_diffrn_reflns_limit_l_min -23
_diffrn_reflns_number 7053
_diffrn_reflns_point_group_measured_fraction_full 0.998
_diffrn_reflns_point_group_measured_fraction_max 0.998
_diffrn_reflns_theta_full 67.462
_diffrn_reflns_theta_max 67.462
_diffrn_reflns_theta_min 4.571
_exptl_absorpt_coefficient_mu 2.240
_exptl_absorpt_correction_T_max 1.00000
_exptl_absorpt_correction_T_min 0.54716
_exptl_absorpt_correction_type multi-scan
_exptl_absorpt_process_details SADABS
_exptl_crystal_colour colorless
_exptl_crystal_density_diffrn 1.448
_exptl_crystal_description block
_exptl_crystal_F_000 576
_exptl_crystal_size_max 0.320
_exptl_crystal_size_mid 0.270
_exptl_crystal_size_min 0.250
_refine_diff_density_max 0.388
_refine_diff_density_min -0.450
_refine_diff_density_rms 0.051
_refine_ls_extinction_coef .
_refine_ls_extinction_method none
_refine_ls_goodness_of_fit_ref 1.078
_refine_ls_hydrogen_treatment constr
_refine_ls_matrix_type full
_refine_ls_number_parameters 181
_refine_ls_number_reflns 2311
_refine_ls_number_restraints 0
_refine_ls_restrained_S_all 1.078
_refine_ls_R_factor_all 0.0535
_refine_ls_R_factor_gt 0.0476
_refine_ls_shift/su_max 0.001
_refine_ls_shift/su_mean 0.000
_refine_ls_structure_factor_coef Fsqd
_refine_ls_weighting_details 'w=1/[\s^2^(Fo^2^)+(0.0759P)^2^+0.5395P] where P=(Fo^2^+2Fc^2^)/3'
_refine_ls_weighting_scheme calc
_refine_ls_wR_factor_gt 0.1298
_refine_ls_wR_factor_ref 0.1333
_reflns_Friedel_coverage 0.000
_reflns_Friedel_fraction_full .
_reflns_Friedel_fraction_max .
_reflns_number_gt 2100
_reflns_number_total 2311
_reflns_threshold_expression 'I > 2\s(I)'
_cod_data_source_file suppl_j_ncrs-2023-0183_suppl_001.cif
_cod_data_source_block 178
_cod_original_sg_symbol_H-M 'P 21/n'
_cod_database_code 8107548
_shelx_space_group_comment
; 
The symmetry employed for this shelxl refinement is uniquely defined 
by the following loop, which should always be used as a source of 
symmetry information in preference to the above space-group names. 
They are only intended as comments. 
;
_shelx_estimated_absorpt_t_min 0.534
_shelx_estimated_absorpt_t_max 0.604

loop_
_space_group_symop_operation_xyz
'x, y, z'
'-x+1/2, y+1/2, -z+1/2'
'-x, -y, -z'
'x-1/2, -y-1/2, z-1/2'

loop_
_atom_site_label
_atom_site_type_symbol
_atom_site_fract_x
_atom_site_fract_y
_atom_site_fract_z
_atom_site_U_iso_or_equiv
_atom_site_adp_type
_atom_site_occupancy
_atom_site_site_symmetry_order
_atom_site_calc_flag
_atom_site_refinement_flags_posn
_atom_site_refinement_flags_adp
_atom_site_refinement_flags_occupancy
_atom_site_disorder_assembly
_atom_site_disorder_group
S1 S 1.11946(8) 0.64595(5) 0.40042(3) 0.0378(2) Uani 1 1 d . . . . .
C17 C 1.1939(4) 0.8572(2) 0.51990(13) 0.0456(5) Uani 1 1 d . . . . .
F1 F 1.3354(2) 0.83864(15) 0.47229(9) 0.0685(5) Uani 1 1 d . . . . .
N1 N 0.7883(3) 0.61116(16) 0.46839(9) 0.0364(4) Uani 1 1 d . . . . .
C1 C 1.1088(4) 0.4487(2) 0.27074(12) 0.0447(5) Uani 1 1 d . . . . .
H1 H 1.220011 0.507306 0.276838 0.054 Uiso 1 1 calc R U . . .
C2 C 1.1054(4) 0.3643(2) 0.21744(14) 0.0535(6) Uani 1 1 d . . . . .
H2 H 1.214658 0.365976 0.187912 0.064 Uiso 1 1 calc R U . . .
C3 C 0.9390(4) 0.2762(2) 0.20732(13) 0.0540(6) Uani 1 1 d . . . . .
H3 H 0.937730 0.219457 0.171071 0.065 Uiso 1 1 calc R U . . .
C4 C 0.7789(4) 0.2730(2) 0.25024(13) 0.0490(6) Uani 1 1 d . . . . .
H4 H 0.669176 0.213646 0.243000 0.059 Uiso 1 1 calc R U . . .
C5 C 0.7757(3) 0.35788(18) 0.30549(11) 0.0385(5) Uani 1 1 d . . . . .
C6 C 0.9458(3) 0.44726(18) 0.31620(10) 0.0357(5) Uani 1 1 d . . . . .
C7 C 0.9388(3) 0.52981(18) 0.37335(10) 0.0337(4) Uani 1 1 d . . . . .
C8 C 0.7741(3) 0.52493(18) 0.41651(10) 0.0344(5) Uani 1 1 d . . . . .
C9 C 0.6052(3) 0.4346(2) 0.40453(12) 0.0427(5) Uani 1 1 d . . . . .
H9 H 0.493770 0.430555 0.433196 0.051 Uiso 1 1 calc R U . . .
C10 C 0.6098(4) 0.3551(2) 0.35077(13) 0.0451(6) Uani 1 1 d . . . . .
H10 H 0.499681 0.296081 0.343134 0.054 Uiso 1 1 calc R U . . .
C11 C 0.9596(3) 0.68195(19) 0.46716(10) 0.0342(5) Uani 1 1 d . . . . .
C12 C 1.0102(3) 0.78225(18) 0.51771(11) 0.0371(5) Uani 1 1 d . . . . .
C13 C 0.8690(4) 0.8046(2) 0.56739(12) 0.0475(6) Uani 1 1 d . . . . .
H13 H 0.743421 0.756820 0.567487 0.057 Uiso 1 1 calc R U . . .
C14 C 0.9116(5) 0.8965(2) 0.61672(15) 0.0594(7) Uani 1 1 d . . . . .
H14 H 0.814932 0.910341 0.649561 0.071 Uiso 1 1 calc R U . . .
C15 C 1.0977(5) 0.9678(2) 0.61730(14) 0.0598(7) Uani 1 1 d . . . . .
H15 H 1.127308 1.028796 0.650999 0.072 Uiso 1 1 calc R U . . .
C16 C 1.2391(4) 0.9490(2) 0.56820(14) 0.0568(7) Uani 1 1 d . . . . .
H16 H 1.363416 0.997684 0.567786 0.068 Uiso 1 1 calc R U . . .

loop_
_atom_site_aniso_label
_atom_site_aniso_U_11
_atom_site_aniso_U_22
_atom_site_aniso_U_33
_atom_site_aniso_U_23
_atom_site_aniso_U_13
_atom_site_aniso_U_12
S1 0.0382(3) 0.0373(3) 0.0386(3) -0.0012(2) 0.0067(2) -0.00725(19)
C17 0.0457(12) 0.0406(12) 0.0498(13) -0.0004(10) 0.0006(10) -0.0021(9)
F1 0.0524(9) 0.0714(10) 0.0845(12) -0.0183(8) 0.0201(8) -0.0220(7)
N1 0.0349(8) 0.0323(9) 0.0411(10) 0.0024(7) 0.0002(7) -0.0027(7)
C1 0.0476(12) 0.0439(12) 0.0428(12) -0.0041(10) 0.0061(10) -0.0020(10)
C2 0.0588(14) 0.0560(15) 0.0471(14) -0.0095(11) 0.0118(11) 0.0029(11)
C3 0.0657(15) 0.0493(14) 0.0458(13) -0.0147(11) -0.0008(12) 0.0034(12)
C4 0.0553(13) 0.0411(12) 0.0478(13) -0.0067(10) -0.0081(11) -0.0025(10)
C5 0.0403(11) 0.0347(11) 0.0385(11) 0.0031(8) -0.0053(9) 0.0004(8)
C6 0.0394(10) 0.0319(10) 0.0344(10) 0.0032(8) -0.0032(8) 0.0029(8)
C7 0.0345(9) 0.0320(10) 0.0338(10) 0.0054(8) -0.0007(8) 0.0015(8)
C8 0.0334(9) 0.0331(10) 0.0359(10) 0.0044(8) -0.0006(8) 0.0000(8)
C9 0.0361(10) 0.0422(12) 0.0498(13) 0.0016(10) 0.0047(9) -0.0067(8)
C10 0.0422(11) 0.0424(12) 0.0491(13) 0.0002(10) -0.0026(10) -0.0074(9)
C11 0.0360(10) 0.0317(10) 0.0344(10) 0.0052(8) 0.0008(8) 0.0015(8)
C12 0.0417(10) 0.0298(10) 0.0383(11) 0.0024(8) -0.0029(9) -0.0001(8)
C13 0.0573(13) 0.0406(12) 0.0451(13) -0.0038(10) 0.0082(11) -0.0055(10)
C14 0.0783(17) 0.0488(14) 0.0527(14) -0.0111(12) 0.0140(13) -0.0034(13)
C15 0.0807(18) 0.0428(13) 0.0536(15) -0.0123(11) -0.0051(14) -0.0033(12)
C16 0.0582(14) 0.0440(13) 0.0654(16) -0.0059(12) -0.0080(13) -0.0119(11)

loop_
_atom_type_symbol
_atom_type_description
_atom_type_scat_dispersion_real
_atom_type_scat_dispersion_imag
_atom_type_scat_source
C C 0.0181 0.0091 'International Tables Vol C Tables 4.2.6.8 and 6.1.1.4'
H H 0.0000 0.0000 'International Tables Vol C Tables 4.2.6.8 and 6.1.1.4'
F F 0.0727 0.0534 'International Tables Vol C Tables 4.2.6.8 and 6.1.1.4'
N N 0.0311 0.0180 'International Tables Vol C Tables 4.2.6.8 and 6.1.1.4'
S S 0.3331 0.5567 'International Tables Vol C Tables 4.2.6.8 and 6.1.1.4'

loop_
_geom_angle_atom_site_label_1
_geom_angle_atom_site_label_2
_geom_angle_atom_site_label_3
_geom_angle
_geom_angle_site_symmetry_1
_geom_angle_site_symmetry_3
C7 S1 C11 89.31(10) . .
F1 C17 C16 118.3(2) . .
F1 C17 C12 118.6(2) . .
C16 C17 C12 123.1(2) . .
C11 N1 C8 111.80(18) . .
C2 C1 C6 120.7(2) . .
C2 C1 H1 119.7 . .
C6 C1 H1 119.7 . .
C1 C2 C3 120.4(2) . .
C1 C2 H2 119.8 . .
C3 C2 H2 119.8 . .
C4 C3 C2 120.2(2) . .
C4 C3 H3 119.9 . .
C2 C3 H3 119.9 . .
C3 C4 C5 121.3(2) . .
C3 C4 H4 119.4 . .
C5 C4 H4 119.4 . .
C4 C5 C10 121.8(2) . .
C4 C5 C6 118.6(2) . .
C10 C5 C6 119.62(19) . .
C1 C6 C5 118.81(19) . .
C1 C6 C7 124.34(19) . .
C5 C6 C7 116.85(19) . .
C8 C7 C6 122.14(18) . .
C8 C7 S1 109.70(15) . .
C6 C7 S1 128.17(16) . .
N1 C8 C7 115.25(18) . .
N1 C8 C9 124.84(19) . .
C7 C8 C9 119.91(19) . .
C10 C9 C8 118.8(2) . .
C10 C9 H9 120.6 . .
C8 C9 H9 120.6 . .
C9 C10 C5 122.7(2) . .
C9 C10 H10 118.6 . .
C5 C10 H10 118.6 . .
N1 C11 C12 122.08(19) . .
N1 C11 S1 113.94(15) . .
C12 C11 S1 123.98(16) . .
C13 C12 C17 116.7(2) . .
C13 C12 C11 119.08(19) . .
C17 C12 C11 124.2(2) . .
C14 C13 C12 121.1(2) . .
C14 C13 H13 119.4 . .
C12 C13 H13 119.4 . .
C15 C14 C13 120.0(3) . .
C15 C14 H14 120.0 . .
C13 C14 H14 120.0 . .
C16 C15 C14 120.1(2) . .
C16 C15 H15 119.9 . .
C14 C15 H15 119.9 . .
C17 C16 C15 118.9(2) . .
C17 C16 H16 120.6 . .
C15 C16 H16 120.6 . .

loop_
_geom_bond_atom_site_label_1
_geom_bond_atom_site_label_2
_geom_bond_distance
_geom_bond_site_symmetry_2
S1 C7 1.719(2) .
S1 C11 1.752(2) .
C17 F1 1.351(3) .
C17 C16 1.368(3) .
C17 C12 1.389(3) .
N1 C11 1.305(3) .
N1 C8 1.364(3) .
C1 C2 1.373(3) .
C1 C6 1.407(3) .
C1 H1 0.9300 .
C2 C3 1.396(4) .
C2 H2 0.9300 .
C3 C4 1.359(4) .
C3 H3 0.9300 .
C4 C5 1.409(3) .
C4 H4 0.9300 .
C5 C10 1.419(3) .
C5 C6 1.422(3) .
C6 C7 1.424(3) .
C7 C8 1.385(3) .
C8 C9 1.426(3) .
C9 C10 1.351(3) .
C9 H9 0.9300 .
C10 H10 0.9300 .
C11 C12 1.468(3) .
C12 C13 1.387(3) .
C13 C14 1.381(4) .
C13 H13 0.9300 .
C14 C15 1.380(4) .
C14 H14 0.9300 .
C15 C16 1.374(4) .
C15 H15 0.9300 .
C16 H16 0.9300 .

loop_
_geom_torsion_atom_site_label_1
_geom_torsion_atom_site_label_2
_geom_torsion_atom_site_label_3
_geom_torsion_atom_site_label_4
_geom_torsion
_geom_torsion_site_symmetry_1
_geom_torsion_site_symmetry_2
_geom_torsion_site_symmetry_3
_geom_torsion_site_symmetry_4
C6 C1 C2 C3 0.4(4) . . . .
C1 C2 C3 C4 -0.1(4) . . . .
C2 C3 C4 C5 0.2(4) . . . .
C3 C4 C5 C10 -179.8(2) . . . .
C3 C4 C5 C6 -0.6(3) . . . .
C2 C1 C6 C5 -0.8(3) . . . .
C2 C1 C6 C7 178.9(2) . . . .
C4 C5 C6 C1 0.9(3) . . . .
C10 C5 C6 C1 -179.95(19) . . . .
C4 C5 C6 C7 -178.87(18) . . . .
C10 C5 C6 C7 0.3(3) . . . .
C1 C6 C7 C8 179.77(19) . . . .
C5 C6 C7 C8 -0.5(3) . . . .
C1 C6 C7 S1 -0.4(3) . . . .
C5 C6 C7 S1 179.32(14) . . . .
C11 S1 C7 C8 -0.86(14) . . . .
C11 S1 C7 C6 179.29(19) . . . .
C11 N1 C8 C7 -0.6(2) . . . .
C11 N1 C8 C9 179.97(19) . . . .
C6 C7 C8 N1 -179.14(17) . . . .
S1 C7 C8 N1 1.0(2) . . . .
C6 C7 C8 C9 0.4(3) . . . .
S1 C7 C8 C9 -179.50(15) . . . .
N1 C8 C9 C10 179.5(2) . . . .
C7 C8 C9 C10 0.0(3) . . . .
C8 C9 C10 C5 -0.2(3) . . . .
C4 C5 C10 C9 179.2(2) . . . .
C6 C5 C10 C9 0.0(3) . . . .
C8 N1 C11 C12 179.78(17) . . . .
C8 N1 C11 S1 -0.2(2) . . . .
C7 S1 C11 N1 0.61(15) . . . .
C7 S1 C11 C12 -179.32(17) . . . .
F1 C17 C12 C13 -179.9(2) . . . .
C16 C17 C12 C13 0.4(3) . . . .
F1 C17 C12 C11 0.8(3) . . . .
C16 C17 C12 C11 -179.0(2) . . . .
N1 C11 C12 C13 -1.5(3) . . . .
S1 C11 C12 C13 178.38(16) . . . .
N1 C11 C12 C17 177.79(19) . . . .
S1 C11 C12 C17 -2.3(3) . . . .
C17 C12 C13 C14 -0.5(3) . . . .
C11 C12 C13 C14 178.9(2) . . . .
C12 C13 C14 C15 -0.2(4) . . . .
C13 C14 C15 C16 1.0(4) . . . .
F1 C17 C16 C15 -179.3(2) . . . .
C12 C17 C16 C15 0.5(4) . . . .
C14 C15 C16 C17 -1.2(4) . . . .
